data_2010455
loop_
_publ_author_name
'Gueneau, C.'
'Servant, C.'
'd'Yvoire, F.'
'Rodier, N.'

_publ_section_title
;
FeAl~3~Si~2~
;
_journal_name_full 'Acta Crystallographica Section C'
_journal_page_first 177
_journal_page_last 179
_journal_volume 51
_journal_year 1995
_chemical_formula_sum 'Al2.7 Fe Si2.3'
_chemical_formula_weight 193.28
_space_group_IT_number 60
_space_group_name_Hall '-P 2n 2ab'
_space_group_name_H-M_alt 'P b c n'
_symmetry_cell_setting orthorhombic
_symmetry_space_group_name_Hall '-P 2n 2ab'
_symmetry_space_group_name_H-M 'P b c n'
_cell_angle_alpha 90
_cell_angle_beta 90
_cell_angle_gamma 90
_cell_formula_units_Z 4
_cell_length_a 6.0610(10)
_cell_length_b 6.0610(10)
_cell_length_c 9.5250(10)
_cell_measurement_temperature 294
_cell_volume 349.90(10)
_exptl_crystal_density_diffrn 3.67
_refine_ls_R_factor_obs 0.034
_refine_ls_wR_factor_obs 0.037
_cod_original_formula_sum 'Fe Al2.7 Si2.3'
_cod_database_code 2010455

loop_
_symmetry_equiv_pos_as_xyz
x,y,z
-x,-y,-z
1/2+x,1/2+y,1/2-z
-1/2-x,-1/2-y,-1/2+z
x,-y,1/2+z
-x,+y,-1/2-z
1/2-x,1/2+y,z
-1/2+x,-1/2-y,-z

loop_
_atom_site_label
_atom_site_fract_x
_atom_site_fract_y
_atom_site_fract_z
Fe .00 .0109(4) .25
Al(1) .00 .00 .00
Al(2) .1418(8) .6345(8) .8623(3)
Si .1613(8) .6687(6) .1526(3)

loop_
_geom_bond_atom_site_label_1
_geom_bond_atom_site_label_2
_geom_bond_site_symmetry_1
_geom_bond_site_symmetry_2
_geom_bond_distance
_geom_bond_publ_flag
Fe Al(1) . . 2.38220(10) yes
Fe Al(2) . 2_566 2.550(5) yes
Fe Al(2) . 4_665 2.576(5) yes
Fe Si . 1_545 2.474(4) yes
Fe Si . 3_445 2.448(4) yes
Al(2) Fe . 2_566 2.550(5) yes
Al(2) Fe . 4_666 2.576(5) yes
Al(2) Al(1) . 2_566 2.714(4) yes
Al(2) Al(1) . 8_666 2.664(4) yes
Al(2) Al(2) . 6_557 2.745(5) yes
Al(2) Si . 5_565 2.717(5) yes
Al(2) Si . 4_676 2.615(5) yes
Al(2) Si . 2_566 2.602(6) yes
Al(2) Si . 1_556 2.775(4) yes
Al(1) Fe . . 2.38220(10) yes
Al(1) Al(2) . 1_544 2.714(4) yes
Al(1) Al(2) . 8_566 2.664(4) yes
Al(1) Si . 1_545 2.665(4) yes
Al(1) Si . 8_565 2.715(4) yes
Si Fe . 1_565 2.474(4) yes
Si Fe . 3 2.448(4) yes
Si Al(1) . 1_565 2.665(4) yes
Si Al(1) . 8_665 2.715(4) yes
Si Si . 6_556 2.696(6) yes
Si Al(2) . 5_564 2.717(5) yes
Si Al(2) . 4_675 2.615(5) yes
Si Al(2) . 2_566 2.602(6) yes
Si Al(2) . 1_554 2.775(4) yes
